data_9004653
loop_
_publ_author_name
'Brigatti, M. F.'
'Medici, L.'
'Poppi, L.'
'Vaccaro, C.'

_publ_section_title
;
 Crystal chemistry of trioctahedral micas - 1M from the Alto Paranaiba
 Igneous Province, Southeastern Brazil
 Sample: Taa11-1A, ferroan
 T-O3 given as 1.663, but I compute 1.647
;
_journal_name_full 'The Canadian Mineralogist'
_journal_page_first 1333
_journal_page_last 1345
_journal_paper_doi 10.2113/gscanmin.39.5.1333
_journal_volume 39
_journal_year 2001
_chemical_compound_source 'Alto Paranaiba Igneous Province, Southeastern Brazil'
_chemical_formula_sum 'Al1.12 F0.04 Fe0.7 H1.84 K0.98 Mg2.25 Na0.02 O11.96 Si2.84 Ti0.09'
_chemical_name_mineral Phlogopite
_space_group_IT_number 12
_symmetry_space_group_name_Hall '-C 2y'
_symmetry_space_group_name_H-M 'C 1 2/m 1'
_cell_angle_alpha 90
_cell_angle_beta 99.97
_cell_angle_gamma 90
_cell_formula_units_Z 2
_cell_length_a 5.329
_cell_length_b 9.244
_cell_length_c 10.271
_cell_volume 498.322
_database_code_amcsd 0005746
_exptl_crystal_density_diffrn 2.938
_cod_original_formula_sum 'O11.96 F.04 Si2.84 Al1.12 Fe.7 Mg2.25 Ti.09 (Na.02 K.98) H1.84'
_cod_database_code 9004653

loop_
_space_group_symop_operation_xyz
x,y,z
1/2+x,1/2+y,z
x,-y,z
1/2+x,1/2-y,z
-x,y,-z
1/2-x,1/2+y,-z
-x,-y,-z
1/2-x,1/2-y,-z

loop_
_atom_site_aniso_label
_atom_site_aniso_U_11
_atom_site_aniso_U_22
_atom_site_aniso_U_33
_atom_site_aniso_U_12
_atom_site_aniso_U_13
_atom_site_aniso_U_23
O1 0.02093 0.00866 0.02333 0.00000 0.00242 0.00000
O2 0.01744 0.02208 0.01711 -0.00393 0.00538 -0.00237
O3 0.00195 0.00996 0.00726 0.00074 0.00054 0.00000
O-H4 0.00488 0.00823 0.00778 0.00000 0.00027 0.00000
F4 0.00488 0.00823 0.00778 0.00000 0.00027 0.00000
O4 0.00488 0.00823 0.00778 0.00000 0.00027 0.00000
SiT 0.00321 0.00693 0.01037 0.00025 0.00161 0.00000
AlT 0.00321 0.00693 0.01037 0.00025 0.00161 0.00000
FeT 0.00321 0.00693 0.01037 0.00025 0.00161 0.00000
MgM1 0.00265 0.00649 0.01037 0.00000 0.00081 0.00000
FeM1 0.00265 0.00649 0.01037 0.00000 0.00081 0.00000
TiM1 0.00265 0.00649 0.01037 0.00000 0.00081 0.00000
MgM2 0.00307 0.00649 0.01037 0.00000 0.00027 0.00000
FeM2 0.00307 0.00649 0.01037 0.00000 0.00027 0.00000
TiM2 0.00307 0.00649 0.01037 0.00000 0.00027 0.00000
NaA 0.03377 0.03636 0.02592 0.00000 0.00430 0.00000
KA 0.03377 0.03636 0.02592 0.00000 0.00430 0.00000

loop_
_atom_site_label
_atom_site_fract_x
_atom_site_fract_y
_atom_site_fract_z
_atom_site_occupancy
_atom_site_U_iso_or_equiv
_atom_site_type_symbol
_atom_site_attached_hydrogens
O1 0.01340 0.00000 0.16990 1.00000 0.01773 O 0
O2 0.32900 0.22840 0.17060 1.00000 0.01862 O 0
O3 0.13020 0.16670 0.39040 1.00000 0.00646 O 0
O-H4 0.13090 0.50000 0.39620 0.92000 0.00709 O 1
F4 0.13090 0.50000 0.39620 0.02000 0.00709 F 0
O4 0.13090 0.50000 0.39620 0.06000 0.00709 O 0
SiT 0.07570 0.16666 0.22758 0.71000 0.00671 Si 0
AlT 0.07570 0.16666 0.22758 0.28000 0.00671 Al 0
FeT 0.07570 0.16666 0.22758 0.01000 0.00671 Fe 0
MgM1 0.00000 0.00000 0.50000 0.75000 0.00646 Mg 0
FeM1 0.00000 0.00000 0.50000 0.22000 0.00646 Fe 0
TiM1 0.00000 0.00000 0.50000 0.03000 0.00646 Ti 0
MgM2 0.00000 0.33270 0.50000 0.75000 0.00671 Mg 0
FeM2 0.00000 0.33270 0.50000 0.22000 0.00671 Fe 0
TiM2 0.00000 0.33270 0.50000 0.03000 0.00671 Ti 0
NaA 0.00000 0.50000 0.00000 0.02000 0.03217 Na 0
KA 0.00000 0.50000 0.00000 0.98000 0.03217 K 0

loop_
_cod_changelog_entry_id
_cod_changelog_entry_author
_cod_changelog_entry_date
_cod_changelog_entry_text
1
;cod-tools version 3.8.0
Id: cif_guess_AMCSD_atom_types 9574 2023-05-10 09:00:05Z saulius
;
2023-05-10T18:49:23+03:00
;Derived atom types and hydrogen counts
from atom names that follow the AMCSD naming convention
(Wat == water, O-H == hydroxyl).
;
2
;cod-tools version 3.10.1
Id: cif_fix_AMCSD_aniso_labels 10200 2024-08-01 14:09:44Z saulius
;
2024-08-02T12:20:41+03:00
;Changed the following '_atom_site_aniso_label' values:
'OH4' -> 'O-H4'
;

loop_
_cod_related_entry_id
_cod_related_entry_database
_cod_related_entry_code
1 AMCSD 0005746
